data_1565526
loop_
_publ_author_name
'Chen, Ye-Tao'
'Chen, Wenbin'
'He, Jiaxing'
'Zhang, Guohui'
'Wen, Xinyi'
'Ran, Shuping'
'Deng, Ziqi'
'Zhu, Sheng'
'Li, Hailin'
'Ni, Shaofei'
'Chen, Shunli'
'Dang, Li'
'Li, Ming-De'

_publ_section_title
;
 Tailormade Nonradiative Rotation Tuning of the Near-Infrared Photothermal
 Conversion in Donor--Acceptor Cocrystals
;
_journal_issue 46
_journal_name_full 'The Journal of Physical Chemistry C'
_journal_page_first 25462
_journal_page_last 25469
_journal_paper_doi 10.1021/acs.jpcc.1c09151
_journal_volume 125
_journal_year 2021
_chemical_formula_moiety 'C12 H4 N4, C16 H10'
_chemical_formula_sum 'C28 H14 N4'
_chemical_formula_weight 406.43
_space_group_crystal_system monoclinic
_space_group_IT_number 14
_space_group_name_Hall '-P 2ybc'
_space_group_name_H-M_alt 'P 1 21/c 1'
_atom_sites_solution_hydrogens geom
_atom_sites_solution_primary dual
_audit_creation_date 2021-03-22
_audit_creation_method
;
Olex2 1.3-beta
(compiled 2020.11.12 svn.r5f609507 for OlexSys, GUI svn.r6272)
;
_cell_angle_alpha 90
_cell_angle_beta 102.395(4)
_cell_angle_gamma 90
_cell_formula_units_Z 2
_cell_length_a 7.1725(3)
_cell_length_b 10.0841(4)
_cell_length_c 14.7504(5)
_cell_measurement_reflns_used 1532
_cell_measurement_temperature 293(2)
_cell_measurement_theta_max 74.0720
_cell_measurement_theta_min 5.3550
_cell_volume 1042.00(7)
_computing_cell_refinement
;
CrysAlisPro, Agilent Technologies,
Version 1.171.37.35 (release 13-08-2014 CrysAlis171 .NET)
(compiled Aug 13 2014,18:06:01)
;
_computing_data_collection
;
CrysAlisPro, Agilent Technologies,
Version 1.171.37.35 (release 13-08-2014 CrysAlis171 .NET)
(compiled Aug 13 2014,18:06:01)
;
_computing_data_reduction
;
CrysAlisPro, Agilent Technologies,
Version 1.171.37.35 (release 13-08-2014 CrysAlis171 .NET)
(compiled Aug 13 2014,18:06:01)
;
_computing_molecular_graphics 'Olex2 1.3-beta (Dolomanov et al., 2009)'
_computing_publication_material 'Olex2 1.3-beta (Dolomanov et al., 2009)'
_computing_structure_refinement 'SHELXL 2018/3 (Sheldrick, 2015)'
_computing_structure_solution 'SHELXT 2014/5 (Sheldrick, 2014)'
_diffrn_ambient_temperature 293(2)
_diffrn_detector 'CCD plate'
_diffrn_detector_area_resol_mean 10.4098
_diffrn_detector_type Atlas
_diffrn_measured_fraction_theta_full 0.999
_diffrn_measured_fraction_theta_max 0.971
_diffrn_measurement_details
;
#__ type_ start__ end____ width___ exp.time_
  1 omega  -47.00   24.00   1.0000   18.6300
omega____ theta____ kappa____ phi______ frames
    -      -40.9302   38.0000   60.0000 71

#__ type_ start__ end____ width___ exp.time_
  2 omega   -4.00   82.00   1.0000   18.6300
omega____ theta____ kappa____ phi______ frames
    -       40.9302  -99.0000 -120.0000 86

#__ type_ start__ end____ width___ exp.time_
  3 omega   34.00   98.00   1.0000   74.5200
omega____ theta____ kappa____ phi______ frames
    -      108.3813  -45.0000  -60.0000 64

#__ type_ start__ end____ width___ exp.time_
  4 omega   69.00  102.00   1.0000   74.5200
omega____ theta____ kappa____ phi______ frames
    -      108.3813  -95.0000  -30.0000 33

#__ type_ start__ end____ width___ exp.time_
  5 omega   68.00   98.00   1.0000   74.5200
omega____ theta____ kappa____ phi______ frames
    -      108.3813  -95.0000   60.0000 30

#__ type_ start__ end____ width___ exp.time_
  6 omega   68.00  107.00   1.0000   74.5200
omega____ theta____ kappa____ phi______ frames
    -      108.3813  -95.0000  120.0000 39

#__ type_ start__ end____ width___ exp.time_
  7 omega   41.00   94.00   1.0000   74.5200
omega____ theta____ kappa____ phi______ frames
    -      108.3813  -45.0000   90.0000 53

#__ type_ start__ end____ width___ exp.time_
  8 omega   26.00   62.00   1.0000   74.5200
omega____ theta____ kappa____ phi______ frames
    -      108.3813  -95.0000  120.0000 36

#__ type_ start__ end____ width___ exp.time_
  9 omega   25.00  166.00   1.0000   74.5200
omega____ theta____ kappa____ phi______ frames
    -      108.3813  -15.0000    0.0000 141

#__ type_ start__ end____ width___ exp.time_
 10 omega   26.00   65.00   1.0000   74.5200
omega____ theta____ kappa____ phi______ frames
    -      108.3813  -95.0000  -30.0000 39

#__ type_ start__ end____ width___ exp.time_
 11 omega -110.00  -34.00   1.0000   18.6300
omega____ theta____ kappa____ phi______ frames
    -      -40.9302  -38.0000 -120.0000 76
;
_diffrn_measurement_device 'four-circle diffractometer'
_diffrn_measurement_device_type 'Xcalibur, Atlas, Gemini'
_diffrn_measurement_method '\w scans'
_diffrn_orient_matrix_UB_11 -0.0576418000
_diffrn_orient_matrix_UB_12 0.0016126000
_diffrn_orient_matrix_UB_13 -0.1068948000
_diffrn_orient_matrix_UB_21 -0.0012390000
_diffrn_orient_matrix_UB_22 0.1526440000
_diffrn_orient_matrix_UB_23 0.0012638000
_diffrn_orient_matrix_UB_31 0.2121914000
_diffrn_orient_matrix_UB_32 0.0012417000
_diffrn_orient_matrix_UB_33 -0.0052137000
_diffrn_radiation_monochromator graphite
_diffrn_radiation_probe x-ray
_diffrn_radiation_type 'Cu K\a'
_diffrn_radiation_wavelength 1.54184
_diffrn_reflns_av_R_equivalents 0.0180
_diffrn_reflns_av_unetI/netI 0.0171
_diffrn_reflns_Laue_measured_fraction_full 0.999
_diffrn_reflns_Laue_measured_fraction_max 0.971
_diffrn_reflns_limit_h_max 8
_diffrn_reflns_limit_h_min -4
_diffrn_reflns_limit_k_max 12
_diffrn_reflns_limit_k_min -11
_diffrn_reflns_limit_l_max 17
_diffrn_reflns_limit_l_min -18
_diffrn_reflns_number 3991
_diffrn_reflns_point_group_measured_fraction_full 0.999
_diffrn_reflns_point_group_measured_fraction_max 0.971
_diffrn_reflns_theta_full 67.684
_diffrn_reflns_theta_max 74.206
_diffrn_reflns_theta_min 5.354
_diffrn_source 'Enhance (Cu) X-ray Source'
_exptl_absorpt_coefficient_mu 0.618
_exptl_absorpt_correction_T_max 1.00000
_exptl_absorpt_correction_T_min 0.83344
_exptl_absorpt_correction_type multi-scan
_exptl_absorpt_process_details
;
CrysAlisPro, Agilent Technologies,
Version 1.171.37.35 (release 13-08-2014 CrysAlis171 .NET)
(compiled Aug 13 2014,18:06:01)
Empirical absorption correction using spherical harmonics,
 implemented in SCALE3 ABSPACK scaling algorithm.
;
_exptl_crystal_colour Black
_exptl_crystal_density_diffrn 1.295
_exptl_crystal_description
;
;
_exptl_crystal_F_000 420
_exptl_crystal_size_max 0.2
_exptl_crystal_size_mid 0.15
_exptl_crystal_size_min 0.1
_refine_diff_density_max 0.873
_refine_diff_density_min -0.342
_refine_diff_density_rms 0.068
_refine_ls_extinction_method none
_refine_ls_goodness_of_fit_ref 1.542
_refine_ls_hydrogen_treatment constr
_refine_ls_matrix_type full
_refine_ls_number_parameters 145
_refine_ls_number_reflns 2063
_refine_ls_number_restraints 0
_refine_ls_restrained_S_all 1.542
_refine_ls_R_factor_all 0.1074
_refine_ls_R_factor_gt 0.0950
_refine_ls_shift/su_max 0.000
_refine_ls_shift/su_mean 0.000
_refine_ls_structure_factor_coef Fsqd
_refine_ls_weighting_details 'w=1/[\s^2^(Fo^2^)+(0.2000P)^2^] where P=(Fo^2^+2Fc^2^)/3'
_refine_ls_weighting_scheme calc
_refine_ls_wR_factor_gt 0.3333
_refine_ls_wR_factor_ref 0.3622
_reflns_Friedel_coverage 0.000
_reflns_number_gt 1626
_reflns_number_total 2063
_reflns_threshold_expression 'I > 2\s(I)'
_cod_data_source_file jp1c09151_si_004.cif
_cod_data_source_block 20201111b
_cod_database_code 1565526
_shelx_shelxl_version_number 2018/3
_chemical_oxdiff_formula ' C H N '
_chemical_oxdiff_usercomment 'C H N '
_shelx_space_group_comment
;
The symmetry employed for this shelxl refinement is uniquely defined
by the following loop, which should always be used as a source of
symmetry information in preference to the above space-group names.
They are only intended as comments.
;
_reflns_odcompleteness_completeness 99.95
_reflns_odcompleteness_iscentric 1
_reflns_odcompleteness_theta 66.97
_olex2_refinement_description
;
1.a Aromatic/amide H refined with riding coordinates:
 C8(H8), C9(H9), C14(H14), C3(H3), C13(H13), C2(H2), C16(H16)
;
_olex2_submission_special_instructions 'No special instructions were received'

loop_
_space_group_symop_operation_xyz
'x, y, z'
'-x, y+1/2, -z+1/2'
'-x, -y, -z'
'x, -y-1/2, z-1/2'

loop_
_atom_site_label
_atom_site_type_symbol
_atom_site_fract_x
_atom_site_fract_y
_atom_site_fract_z
_atom_site_U_iso_or_equiv
_atom_site_adp_type
_atom_site_occupancy
_atom_site_site_symmetry_order
_atom_site_calc_flag
_atom_site_refinement_flags_posn
_atom_site_refinement_flags_adp
_atom_site_refinement_flags_occupancy
_atom_site_disorder_assembly
_atom_site_disorder_group
C7 C 0.4562(3) 0.6329(3) 0.51839(15) 0.0590(8) Uani 1 1 d . . . . .
C8 C 0.4435(3) 0.5868(3) 0.42467(16) 0.0603(8) Uani 1 1 d . . . . .
H8 H 0.405974 0.645571 0.375558 0.072 Uiso 1 1 calc R U . . .
C9 C 0.4843(4) 0.4617(3) 0.40693(16) 0.0623(8) Uani 1 1 d . . . . .
H9 H 0.474568 0.434718 0.345799 0.075 Uiso 1 1 calc R U . . .
C10 C 0.4151(4) 0.7616(3) 0.53573(18) 0.0636(8) Uani 1 1 d . . . . .
C4 C 0.9712(4) 0.5657(4) 0.4868(2) 0.0723(9) Uani 1 1 d . . . . .
N4 N 0.3148(5) 0.9313(4) 0.4046(2) 0.0941(11) Uani 1 1 d . . . . .
N3 N 0.4216(6) 0.8490(4) 0.6997(2) 0.1043(12) Uani 1 1 d . . . . .
C12 C 0.3581(5) 0.8566(3) 0.4622(2) 0.0718(9) Uani 1 1 d . . . . .
C11 C 0.4193(5) 0.8112(3) 0.6274(2) 0.0742(9) Uani 1 1 d . . . . .
C14 C 0.9581(5) 0.3934(6) 0.3414(3) 0.0918(13) Uani 1 1 d . . . . .
H14 H 0.953118 0.337069 0.291016 0.110 Uiso 1 1 calc R U . . .
C15 C 1.0245(5) 0.3402(5) 0.4374(5) 0.1097(17) Uani 1 1 d . . . . .
C1 C 0.9136(5) 0.6065(6) 0.3953(3) 0.1016(14) Uani 1 1 d . . . . .
C3 C 0.8530(6) 0.7486(6) 0.3778(4) 0.1095(16) Uani 1 1 d . . . . .
H3 H 0.810065 0.782293 0.318255 0.131 Uiso 1 1 calc R U . . .
C13 C 0.9065(6) 0.5185(7) 0.3264(3) 0.1073(16) Uani 1 1 d . . . . .
H13 H 0.863382 0.546812 0.265504 0.129 Uiso 1 1 calc R U . . .
C2 C 1.1346(6) 0.1756(6) 0.5448(4) 0.1109(15) Uani 1 1 d . . . . .
H2 H 1.172755 0.087804 0.555218 0.133 Uiso 1 1 calc R U . . .
C16 C 1.0744(7) 0.2108(6) 0.4547(5) 0.1162(18) Uani 1 1 d . . . . .
H16 H 1.067459 0.149563 0.406957 0.139 Uiso 1 1 calc R U . . .

loop_
_atom_site_aniso_label
_atom_site_aniso_U_11
_atom_site_aniso_U_22
_atom_site_aniso_U_33
_atom_site_aniso_U_23
_atom_site_aniso_U_13
_atom_site_aniso_U_12
C7 0.0475(12) 0.0877(19) 0.0428(13) 0.0046(11) 0.0118(9) -0.0147(11)
C8 0.0555(13) 0.0871(18) 0.0388(13) 0.0071(10) 0.0113(9) -0.0106(11)
C9 0.0560(13) 0.096(2) 0.0353(11) 0.0035(11) 0.0115(9) -0.0146(12)
C10 0.0584(13) 0.0854(18) 0.0472(14) 0.0002(11) 0.0118(10) -0.0167(12)
C4 0.0453(13) 0.099(2) 0.0760(18) -0.0059(15) 0.0206(11) -0.0142(13)
N4 0.106(2) 0.101(2) 0.0696(18) 0.0128(16) 0.0061(16) -0.0037(17)
N3 0.137(3) 0.117(3) 0.0621(18) -0.0212(16) 0.0277(17) -0.032(2)
C12 0.0716(16) 0.0861(19) 0.0564(16) -0.0008(14) 0.0112(12) -0.0118(14)
C11 0.084(2) 0.0856(19) 0.0540(16) -0.0035(13) 0.0158(13) -0.0203(15)
C14 0.077(2) 0.142(4) 0.0608(19) -0.038(2) 0.0245(15) -0.028(2)
C15 0.0635(18) 0.103(3) 0.176(5) -0.026(3) 0.055(2) -0.0246(18)
C1 0.0613(18) 0.153(4) 0.089(3) 0.017(3) 0.0139(16) -0.030(2)
C3 0.076(2) 0.129(4) 0.128(4) 0.029(3) 0.031(2) -0.015(2)
C13 0.080(2) 0.156(5) 0.087(3) -0.011(3) 0.021(2) -0.034(3)
C2 0.077(2) 0.135(4) 0.124(4) 0.005(3) 0.027(2) -0.005(2)
C16 0.087(3) 0.127(4) 0.143(5) -0.036(3) 0.043(3) -0.020(3)

loop_
_atom_type_symbol
_atom_type_description
_atom_type_scat_dispersion_real
_atom_type_scat_dispersion_imag
_atom_type_scat_source
C C 0.0181 0.0091 'International Tables Vol C Tables 4.2.6.8 and 6.1.1.4'
H H 0.0000 0.0000 'International Tables Vol C Tables 4.2.6.8 and 6.1.1.4'
N N 0.0311 0.0180 'International Tables Vol C Tables 4.2.6.8 and 6.1.1.4'

loop_
_geom_angle_atom_site_label_1
_geom_angle_atom_site_label_2
_geom_angle_atom_site_label_3
_geom_angle
_geom_angle_site_symmetry_1
_geom_angle_site_symmetry_3
_geom_angle_publ_flag
C8 C7 C9 117.6(3) . 3_666 ?
C10 C7 C8 120.9(3) . . ?
C10 C7 C9 121.5(2) . 3_666 ?
C7 C8 H8 119.3 . . ?
C9 C8 C7 121.4(2) . . ?
C9 C8 H8 119.3 . . ?
C7 C9 H9 119.5 3_666 . ?
C8 C9 C7 121.0(2) . 3_666 ?
C8 C9 H9 119.5 . . ?
C7 C10 C12 121.9(2) . . ?
C7 C10 C11 123.0(3) . . ?
C11 C10 C12 115.0(3) . . ?
C4 C4 C15 116.1(4) 3_766 3_766 ?
C1 C4 C4 123.6(5) . 3_766 ?
C1 C4 C15 120.3(4) . 3_766 ?
N4 C12 C10 179.5(4) . . ?
N3 C11 C10 179.3(4) . . ?
C15 C14 H14 119.2 . . ?
C13 C14 H14 119.2 . . ?
C13 C14 C15 121.5(4) . . ?
C4 C15 C14 116.3(4) 3_766 . ?
C16 C15 C4 121.1(6) . 3_766 ?
C16 C15 C14 122.6(5) . . ?
C4 C1 C3 117.7(5) . . ?
C13 C1 C4 119.7(5) . . ?
C13 C1 C3 122.5(5) . . ?
C1 C3 H3 122.4 . . ?
C2 C3 C1 115.2(5) 3_766 . ?
C2 C3 H3 122.4 3_766 . ?
C14 C13 C1 122.8(5) . . ?
C14 C13 H13 118.6 . . ?
C1 C13 H13 118.6 . . ?
C3 C2 H2 115.6 3_766 . ?
C16 C2 C3 128.8(6) . 3_766 ?
C16 C2 H2 115.6 . . ?
C15 C16 H16 121.6 . . ?
C2 C16 C15 116.8(6) . . ?
C2 C16 H16 121.6 . . ?

loop_
_geom_bond_atom_site_label_1
_geom_bond_atom_site_label_2
_geom_bond_distance
_geom_bond_site_symmetry_2
_geom_bond_publ_flag
C7 C8 1.443(3) . ?
C7 C9 1.450(4) 3_666 ?
C7 C10 1.367(5) . ?
C8 H8 0.9300 . ?
C8 C9 1.334(4) . ?
C9 H9 0.9300 . ?
C10 C12 1.439(4) . ?
C10 C11 1.436(4) . ?
C4 C4 1.418(7) 3_766 ?
C4 C15 1.461(6) 3_766 ?
C4 C1 1.386(6) . ?
N4 C12 1.127(4) . ?
N3 C11 1.129(4) . ?
C14 H14 0.9300 . ?
C14 C15 1.493(8) . ?
C14 C13 1.320(8) . ?
C15 C16 1.363(8) . ?
C1 C3 1.504(8) . ?
C1 C13 1.343(8) . ?
C3 H3 0.9300 . ?
C3 C2 1.361(8) 3_766 ?
C13 H13 0.9300 . ?
C2 H2 0.9300 . ?
C2 C16 1.353(8) . ?
C16 H16 0.9300 . ?

loop_
_geom_torsion_atom_site_label_1
_geom_torsion_atom_site_label_2
_geom_torsion_atom_site_label_3
_geom_torsion_atom_site_label_4
_geom_torsion
_geom_torsion_site_symmetry_1
_geom_torsion_site_symmetry_2
_geom_torsion_site_symmetry_3
_geom_torsion_site_symmetry_4
_geom_torsion_publ_flag
C7 C8 C9 C7 -0.1(4) . . . 3_666 ?
C8 C7 C10 C12 -0.1(4) . . . . ?
C8 C7 C10 C11 177.8(2) . . . . ?
C9 C7 C8 C9 0.1(4) 3_666 . . . ?
C9 C7 C10 C12 179.3(2) 3_666 . . . ?
C9 C7 C10 C11 -2.8(4) 3_666 . . . ?
C10 C7 C8 C9 179.6(2) . . . . ?
C4 C4 C1 C3 178.9(3) 3_766 . . . ?
C4 C4 C1 C13 1.5(5) 3_766 . . . ?
C4 C15 C16 C2 -2.5(6) 3_766 . . . ?
C4 C1 C3 C2 1.4(5) . . . 3_766 ?
C4 C1 C13 C14 -2.2(6) . . . . ?
C14 C15 C16 C2 179.1(3) . . . . ?
C15 C4 C1 C3 -1.2(4) 3_766 . . . ?
C15 C4 C1 C13 -178.6(3) 3_766 . . . ?
C15 C14 C13 C1 1.5(6) . . . . ?
C3 C1 C13 C14 -179.5(3) . . . . ?
C3 C2 C16 C15 2.4(7) 3_766 . . . ?
C13 C14 C15 C4 0.0(5) . . . 3_766 ?
C13 C14 C15 C16 178.5(4) . . . . ?
C13 C1 C3 C2 178.7(4) . . . 3_766 ?
